data_2224510
loop_
_publ_author_name
'Ou, Guang-Chuan'
'Zhou, Qiang'
'Ng, Seik Weng'

_publ_section_title
;[4-Carboxyimidazole-5-carboxylato(2--)-\k^2^<i>N</i>^1^,<i>O</i>^5^](5,5,7,12,12,14-hexamethyl-1,4,8,11-tetraazacyclotetradecane-\k^4^<i>N</i>,<i>N</i>',<i>N</i>'',<i>N</i>''')nickel(II)
 monohydrate
;
_journal_coeditor_code XU2666
_journal_issue 12
_journal_name_full 'Acta Crystallographica Section E'
_journal_page_first m1556
_journal_paper_doi 10.1107/S1600536809046145
_journal_volume 65
_journal_year 2009
_chemical_formula_iupac '[Ni (C5 H2 N2 O4) (C16 H36 N4)], H2 O'
_chemical_formula_moiety 'C21 H38 N6 Ni O4 H2 O'
_chemical_formula_sum 'C21 H40 N6 Ni O5'
_chemical_formula_weight 515.30
_chemical_name_systematic
;
[4-Carboxyimidazole-5-carboxylato(2-)-
\k^2^<i>N</i>^1^,<i>O</i>^5^](5,5,7,12,12,14-hexamethyl-1,4,8,11-
tetraazacyclotetradecane-
\k^4^<i>N</i>,<i>N</i>',<i>N</i>'',<i>N</i>''')nickel(II) monohydrate
;
_space_group_IT_number 14
_symmetry_cell_setting monoclinic
_symmetry_space_group_name_Hall '-P 2ybc'
_symmetry_space_group_name_H-M 'P 1 21/c 1'
_atom_sites_solution_hydrogens geom
_atom_sites_solution_primary direct
_atom_sites_solution_secondary difmap
_audit_creation_method SHELXL-97
_cell_angle_alpha 90.00
_cell_angle_beta 103.6750(10)
_cell_angle_gamma 90.00
_cell_formula_units_Z 4
_cell_length_a 10.4070(8)
_cell_length_b 12.7806(10)
_cell_length_c 19.0947(14)
_cell_measurement_reflns_used 2768
_cell_measurement_temperature 295(2)
_cell_measurement_theta_max 24.5
_cell_measurement_theta_min 2.6
_cell_volume 2467.7(3)
_computing_cell_refinement 'SAINT-Plus (Bruker, 1999)'
_computing_data_collection 'SMART (Bruker, 1999)'
_computing_data_reduction 'SAINT-Plus (Bruker, 1999)'
_computing_molecular_graphics 'X-SEED (Barbour, 2001)'
_computing_publication_material 'publCIF (Westrip, 2009)'
_computing_structure_refinement 'SHELXL97 (Sheldrick, 2008)'
_computing_structure_solution 'SHELXS97 (Sheldrick, 2008)'
_diffrn_ambient_temperature 295(2)
_diffrn_measured_fraction_theta_full 0.992
_diffrn_measured_fraction_theta_max 0.992
_diffrn_measurement_device_type 'Bruker SMART area-detector'
_diffrn_measurement_method '\f and \w'
_diffrn_radiation_monochromator graphite
_diffrn_radiation_source 'fine-focus sealed tube'
_diffrn_radiation_type MoK\a
_diffrn_radiation_wavelength 0.71073
_diffrn_reflns_av_R_equivalents 0.0455
_diffrn_reflns_av_sigmaI/netI 0.0648
_diffrn_reflns_limit_h_max 12
_diffrn_reflns_limit_h_min -12
_diffrn_reflns_limit_k_max 6
_diffrn_reflns_limit_k_min -15
_diffrn_reflns_limit_l_max 22
_diffrn_reflns_limit_l_min -22
_diffrn_reflns_number 10408
_diffrn_reflns_theta_full 25.00
_diffrn_reflns_theta_max 25.00
_diffrn_reflns_theta_min 1.93
_diffrn_standards_decay_% 0
_diffrn_standards_interval_count 0
_diffrn_standards_interval_time 0
_diffrn_standards_number 0
_exptl_absorpt_coefficient_mu 0.829
_exptl_absorpt_correction_T_max 0.905
_exptl_absorpt_correction_T_min 0.767
_exptl_absorpt_correction_type multi-scan
_exptl_absorpt_process_details '(SADABS; Sheldrick, 1996)'
_exptl_crystal_colour Blue
_exptl_crystal_density_diffrn 1.387
_exptl_crystal_density_method 'not measured'
_exptl_crystal_description Block
_exptl_crystal_F_000 1104
_exptl_crystal_size_max 0.42
_exptl_crystal_size_mid 0.36
_exptl_crystal_size_min 0.12
_refine_diff_density_max 0.703
_refine_diff_density_min -0.361
_refine_ls_extinction_method none
_refine_ls_goodness_of_fit_ref 1.036
_refine_ls_hydrogen_treatment constr
_refine_ls_matrix_type full
_refine_ls_number_parameters 309
_refine_ls_number_reflns 4308
_refine_ls_number_restraints 12
_refine_ls_restrained_S_all 1.039
_refine_ls_R_factor_all 0.0896
_refine_ls_R_factor_gt 0.0494
_refine_ls_shift/su_max 0.001
_refine_ls_shift/su_mean 0.001
_refine_ls_structure_factor_coef Fsqd
_refine_ls_weighting_details 'calc w=1/[\s^2^(Fo^2^)+(0.0959P)^2^+0.1761P] where P=(Fo^2^+2Fc^2^)/3'
_refine_ls_weighting_scheme calc
_refine_ls_wR_factor_gt 0.1388
_refine_ls_wR_factor_ref 0.1627
_reflns_number_gt 2809
_reflns_number_total 4308
_reflns_threshold_expression I>2\s(I)
_cod_data_source_file xu2666.cif
_cod_data_source_block I
_cod_depositor_comments
;
The following automatic conversions were performed:
'_symmetry_cell_setting' value 'Monoclinic' changed to 'monoclinic'
according to '/home/saulius/struct/CIF-dictionaries/cif_core.dic'
dictionary named 'cif_core.dic' version 2.4.1 from
2010-06-29.

'_exptl_absorpt_correction_type' value 'Multi-scan' changed
to 'multi-scan' according to
'/home/saulius/struct/CIF-dictionaries/cif_core.dic' dictionary named
'cif_core.dic' version 2.4.1 from 2010-06-29.

Automatic conversion script
Id: cif_fix_enum 1527 2010-12-29 10:47:43Z saulius 

The following automatic conversions were performed:

'_symmetry_cell_setting' value 'Monoclinic' changed to 'monoclinic'
according to /home/saulius/struct/CIF-dictionaries/cif_core.dic
dictionary named 'cif_core.dic' version 2.4.1 from
2010-06-29.

'_exptl_absorpt_correction_type' value 'Multi-scan'
changed to 'multi-scan' according to
/home/saulius/struct/CIF-dictionaries/cif_core.dic dictionary named
'cif_core.dic' version 2.4.1 from 2010-06-29.

Automatic conversion script
Id: cif_fix_values 1715 2011-07-08 13:25:40Z adriana 
;
_cod_original_sg_symbol_H-M 'P 21/c'
_cod_database_code 2224510
_cod_database_fobs_code 2224510

loop_
_symmetry_equiv_pos_as_xyz
'x, y, z'
'-x, y+1/2, -z+1/2'
'-x, -y, -z'
'x, -y-1/2, z-1/2'

loop_
_atom_site_type_symbol
_atom_site_label
_atom_site_fract_x
_atom_site_fract_y
_atom_site_fract_z
_atom_site_U_iso_or_equiv
_atom_site_adp_type
_atom_site_calc_flag
_atom_site_refinement_flags
_atom_site_occupancy
_atom_site_disorder_assembly
_atom_site_disorder_group
Ni Ni1 0.30812(5) 0.45585(4) 0.28750(3) 0.0245(2) Uani d . 1 . .
O O1 0.4614(3) 0.5510(3) 0.34989(16) 0.0336(8) Uani d . 1 . .
O O2 0.6725(3) 0.5949(3) 0.36493(17) 0.0376(8) Uani d . 1 . .
O O3 0.8653(3) 0.5250(3) 0.3258(2) 0.0538(11) Uani d . 1 . .
H H3O 0.7997 0.5424 0.3417 0.081 Uiso calc R 1 . .
O O4 0.9127(4) 0.4070(3) 0.2526(3) 0.0829(16) Uani d . 1 . .
O O1W 0.7320(8) 0.3543(8) 0.0802(4) 0.073(3) Uani d PU 0.601(16) A 1
H H1W1 0.7148 0.4042 0.1052 0.110 Uiso d PR 0.601(16) A 1
H H1W2 0.6820 0.3546 0.0387 0.110 Uiso d PR 0.601(16) A 1
O O1W' 0.7294(15) 0.4398(15) 0.0802(7) 0.091(6) Uani d PU 0.399(16) A 2
H H1W3 0.7297 0.4873 0.1107 0.136 Uiso d PR 0.399(16) A 2
H H1W4 0.6785 0.4513 0.0397 0.136 Uiso d PR 0.399(16) A 2
N N1 0.4737(3) 0.3997(3) 0.2535(2) 0.0305(9) Uani d . 1 . .
N N2 0.6458(4) 0.3371(3) 0.2133(2) 0.0426(11) Uani d . 1 . .
N N3 0.1845(3) 0.5172(3) 0.35147(19) 0.0278(9) Uani d . 1 . .
H H3N 0.1082 0.4879 0.3381 0.033 Uiso calc R 1 . .
N N4 0.2535(4) 0.5960(3) 0.22445(19) 0.0298(9) Uani d . 1 . .
H H4N 0.3176 0.6389 0.2400 0.036 Uiso calc R 1 . .
N N5 0.1663(3) 0.3764(3) 0.20915(18) 0.0267(9) Uani d . 1 . .
H H5N 0.0897 0.3956 0.2140 0.032 Uiso calc R 1 . .
N N6 0.3160(3) 0.3119(3) 0.34868(19) 0.0303(9) Uani d . 1 . .
H H6N 0.3832 0.2783 0.3413 0.036 Uiso calc R 1 . .
C C1 0.5726(4) 0.5398(4) 0.3369(2) 0.0304(11) Uani d . 1 . .
C C2 0.5852(4) 0.4563(3) 0.2869(2) 0.0261(10) Uani d . 1 . .
C C3 0.6903(5) 0.4169(4) 0.2603(3) 0.0380(12) Uani d . 1 . .
C C4 0.8316(5) 0.4491(4) 0.2793(3) 0.0464(14) Uani d . 1 . .
C C5 0.5175(4) 0.3311(4) 0.2119(3) 0.0360(12) Uani d . 1 . .
H H5 0.4620 0.2821 0.1839 0.043 Uiso calc R 1 . .
C C6 0.1697(4) 0.6284(4) 0.3314(3) 0.0337(11) Uani d . 1 . .
H H6A 0.2505 0.6657 0.3531 0.040 Uiso calc R 1 . .
H H6B 0.0982 0.6587 0.3492 0.040 Uiso calc R 1 . .
C C7 0.1404(4) 0.6395(4) 0.2504(2) 0.0332(11) Uani d . 1 . .
H H7A 0.0600 0.6019 0.2284 0.040 Uiso calc R 1 . .
H H7B 0.1279 0.7127 0.2371 0.040 Uiso calc R 1 . .
C C8 0.2339(4) 0.5968(4) 0.1448(2) 0.0346(12) Uani d . 1 . .
C C9 0.3679(5) 0.5815(4) 0.1280(3) 0.0444(13) Uani d . 1 . .
H H9A 0.4262 0.6369 0.1497 0.067 Uiso calc R 1 . .
H H9B 0.3582 0.5825 0.0767 0.067 Uiso calc R 1 . .
H H9C 0.4043 0.5155 0.1469 0.067 Uiso calc R 1 . .
C C10 0.1777(5) 0.7000(4) 0.1105(3) 0.0493(14) Uani d . 1 . .
H H10A 0.2363 0.7561 0.1303 0.074 Uiso calc R 1 . .
H H10B 0.0925 0.7121 0.1202 0.074 Uiso calc R 1 . .
H H10C 0.1688 0.6966 0.0593 0.074 Uiso calc R 1 . .
C C11 0.1364(5) 0.5088(4) 0.1118(2) 0.0375(12) Uani d . 1 . .
H H11A 0.0524 0.5245 0.1232 0.045 Uiso calc R 1 . .
H H11B 0.1224 0.5134 0.0598 0.045 Uiso calc R 1 . .
C C12 0.1699(4) 0.3955(4) 0.1330(2) 0.0331(11) Uani d . 1 . .
H H12 0.2603 0.3823 0.1284 0.040 Uiso calc R 1 . .
C C13 0.0766(5) 0.3224(4) 0.0799(3) 0.0425(13) Uani d . 1 . .
H H13A 0.0981 0.2510 0.0931 0.064 Uiso calc R 1 . .
H H13B 0.0870 0.3346 0.0320 0.064 Uiso calc R 1 . .
H H13C -0.0132 0.3362 0.0817 0.064 Uiso calc R 1 . .
C C14 0.1822(4) 0.2652(4) 0.2291(2) 0.0319(11) Uani d . 1 . .
H H14A 0.2589 0.2371 0.2150 0.038 Uiso calc R 1 . .
H H14B 0.1050 0.2264 0.2038 0.038 Uiso calc R 1 . .
C C15 0.1992(4) 0.2524(4) 0.3093(2) 0.0353(11) Uani d . 1 . .
H H15A 0.1207 0.2775 0.3230 0.042 Uiso calc R 1 . .
H H15B 0.2102 0.1789 0.3219 0.042 Uiso calc R 1 . .
C C16 0.3346(5) 0.3134(4) 0.4296(3) 0.0367(12) Uani d . 1 . .
C C17 0.4744(5) 0.3503(4) 0.4619(3) 0.0428(13) Uani d . 1 . .
H H17A 0.4866 0.4188 0.4439 0.064 Uiso calc R 1 . .
H H17B 0.5361 0.3026 0.4488 0.064 Uiso calc R 1 . .
H H17C 0.4892 0.3527 0.5134 0.064 Uiso calc R 1 . .
C C18 0.3178(5) 0.2034(4) 0.4592(3) 0.0491(14) Uani d . 1 . .
H H18A 0.3817 0.1568 0.4471 0.074 Uiso calc R 1 . .
H H18B 0.2303 0.1780 0.4382 0.074 Uiso calc R 1 . .
H H18C 0.3309 0.2067 0.5106 0.074 Uiso calc R 1 . .
C C19 0.2315(5) 0.3859(4) 0.4496(2) 0.0375(12) Uani d . 1 . .
H H19A 0.1447 0.3588 0.4267 0.045 Uiso calc R 1 . .
H H19B 0.2410 0.3808 0.5012 0.045 Uiso calc R 1 . .
C C20 0.2335(4) 0.5008(4) 0.4307(2) 0.0318(11) Uani d . 1 . .
H H20 0.3255 0.5248 0.4445 0.038 Uiso calc R 1 . .
C C21 0.1539(5) 0.5646(4) 0.4740(3) 0.0475(14) Uani d . 1 . .
H H21A 0.1891 0.5531 0.5245 0.071 Uiso calc R 1 . .
H H21B 0.0630 0.5431 0.4610 0.071 Uiso calc R 1 . .
H H21C 0.1598 0.6377 0.4634 0.071 Uiso calc R 1 . .

loop_
_atom_site_aniso_label
_atom_site_aniso_U_11
_atom_site_aniso_U_22
_atom_site_aniso_U_33
_atom_site_aniso_U_12
_atom_site_aniso_U_13
_atom_site_aniso_U_23
Ni1 0.0140(3) 0.0301(3) 0.0302(3) -0.0013(2) 0.0066(2) -0.0022(3)
O1 0.0243(17) 0.048(2) 0.0290(17) -0.0063(15) 0.0068(13) -0.0025(15)
O2 0.0233(18) 0.045(2) 0.0416(19) -0.0127(15) 0.0028(14) 0.0012(16)
O3 0.0214(18) 0.044(2) 0.097(3) -0.0017(17) 0.015(2) 0.006(2)
O4 0.031(2) 0.055(3) 0.174(5) -0.006(2) 0.047(3) -0.025(3)
O1W 0.091(5) 0.066(7) 0.076(5) 0.014(4) 0.047(4) -0.015(4)
O1W' 0.117(9) 0.092(11) 0.081(7) -0.016(7) 0.058(6) 0.004(6)
N1 0.020(2) 0.036(2) 0.037(2) 0.0031(17) 0.0096(17) 0.0019(19)
N2 0.026(2) 0.035(2) 0.073(3) 0.0018(18) 0.025(2) -0.005(2)
N3 0.0220(19) 0.033(2) 0.031(2) -0.0021(16) 0.0121(16) -0.0006(17)
N4 0.022(2) 0.033(2) 0.032(2) -0.0036(17) 0.0039(16) -0.0001(18)
N5 0.0155(18) 0.033(2) 0.032(2) 0.0015(15) 0.0064(15) -0.0024(17)
N6 0.022(2) 0.034(2) 0.036(2) 0.0042(17) 0.0088(16) 0.0037(18)
C1 0.020(2) 0.037(3) 0.032(3) -0.001(2) 0.0020(19) 0.010(2)
C2 0.016(2) 0.029(2) 0.034(2) -0.0014(19) 0.0083(18) 0.008(2)
C3 0.025(3) 0.034(3) 0.058(3) 0.004(2) 0.015(2) 0.009(3)
C4 0.026(3) 0.029(3) 0.090(4) 0.000(2) 0.025(3) 0.007(3)
C5 0.029(3) 0.038(3) 0.044(3) 0.000(2) 0.015(2) 0.001(2)
C6 0.025(2) 0.032(3) 0.046(3) 0.003(2) 0.013(2) -0.005(2)
C7 0.020(2) 0.030(3) 0.048(3) 0.002(2) 0.005(2) 0.002(2)
C8 0.026(3) 0.044(3) 0.033(3) -0.002(2) 0.004(2) 0.008(2)
C9 0.043(3) 0.053(3) 0.040(3) -0.006(3) 0.014(2) 0.006(3)
C10 0.052(3) 0.048(3) 0.044(3) -0.005(3) 0.004(3) 0.009(3)
C11 0.028(3) 0.053(3) 0.029(3) 0.005(2) 0.003(2) 0.002(2)
C12 0.022(2) 0.047(3) 0.031(3) -0.002(2) 0.0092(19) -0.004(2)
C13 0.036(3) 0.053(3) 0.038(3) -0.004(2) 0.007(2) -0.011(2)
C14 0.026(2) 0.033(3) 0.037(3) -0.006(2) 0.009(2) -0.006(2)
C15 0.035(3) 0.028(3) 0.047(3) -0.007(2) 0.018(2) 0.001(2)
C16 0.034(3) 0.039(3) 0.039(3) 0.003(2) 0.013(2) 0.007(2)
C17 0.031(3) 0.051(3) 0.044(3) 0.002(2) 0.004(2) 0.004(3)
C18 0.054(3) 0.048(3) 0.050(3) 0.004(3) 0.021(3) 0.012(3)
C19 0.037(3) 0.051(3) 0.027(3) -0.003(2) 0.012(2) 0.001(2)
C20 0.024(2) 0.048(3) 0.025(2) -0.007(2) 0.0079(19) -0.007(2)
C21 0.052(3) 0.058(4) 0.035(3) 0.010(3) 0.014(2) -0.005(3)

loop_
_atom_type_symbol
_atom_type_description
_atom_type_scat_dispersion_real
_atom_type_scat_dispersion_imag
_atom_type_scat_source
C C 0.0033 0.0016 'International Tables Vol C Tables 4.2.6.8 and 6.1.1.4'
H H 0.0000 0.0000 'International Tables Vol C Tables 4.2.6.8 and 6.1.1.4'
N N 0.0061 0.0033 'International Tables Vol C Tables 4.2.6.8 and 6.1.1.4'
O O 0.0106 0.0060 'International Tables Vol C Tables 4.2.6.8 and 6.1.1.4'
Ni Ni 0.3393 1.1124 'International Tables Vol C Tables 4.2.6.8 and 6.1.1.4'

loop_
_geom_angle_atom_site_label_1
_geom_angle_atom_site_label_2
_geom_angle_atom_site_label_3
_geom_angle_site_symmetry_1
_geom_angle_site_symmetry_3
_geom_angle
_geom_angle_publ_flag
N5 Ni1 N1 . . 95.99(14) ?
N5 Ni1 N3 . . 99.73(13) ?
N1 Ni1 N3 . . 162.72(14) ?
N5 Ni1 O1 . . 169.03(13) ?
N1 Ni1 O1 . . 78.92(13) ?
N3 Ni1 O1 . . 86.74(13) ?
N5 Ni1 N4 . . 87.46(14) ?
N1 Ni1 N4 . . 103.71(14) ?
N3 Ni1 N4 . . 84.20(14) ?
O1 Ni1 N4 . . 84.36(13) ?
N5 Ni1 N6 . . 84.52(14) ?
N1 Ni1 N6 . . 87.00(14) ?
N3 Ni1 N6 . . 87.40(14) ?
O1 Ni1 N6 . . 104.75(13) ?
N4 Ni1 N6 . . 167.25(14) ?
C1 O1 Ni1 . . 115.5(3) ?
C4 O3 H3O . . 109.5 ?
H1W1 O1W H1W2 . . 111.3 ?
H1W3 O1W' H1W4 . . 114.2 ?
C5 N1 C2 . . 104.5(4) ?
C5 N1 Ni1 . . 145.8(3) ?
C2 N1 Ni1 . . 109.7(3) ?
C5 N2 C3 . . 103.8(4) ?
C6 N3 C20 . . 112.9(4) ?
C6 N3 Ni1 . . 104.3(2) ?
C20 N3 Ni1 . . 115.0(3) ?
C6 N3 H3N . . 108.1 ?
C20 N3 H3N . . 108.1 ?
Ni1 N3 H3N . . 108.1 ?
C8 N4 C7 . . 114.2(3) ?
C8 N4 Ni1 . . 122.1(3) ?
C7 N4 Ni1 . . 104.4(3) ?
C8 N4 H4N . . 104.9 ?
C7 N4 H4N . . 104.9 ?
Ni1 N4 H4N . . 104.9 ?
C14 N5 C12 . . 112.7(3) ?
C14 N5 Ni1 . . 105.4(2) ?
C12 N5 Ni1 . . 116.3(3) ?
C14 N5 H5N . . 107.4 ?
C12 N5 H5N . . 107.4 ?
Ni1 N5 H5N . . 107.4 ?
C15 N6 C16 . . 114.7(3) ?
C15 N6 Ni1 . . 103.8(3) ?
C16 N6 Ni1 . . 121.2(3) ?
C15 N6 H6N . . 105.2 ?
C16 N6 H6N . . 105.2 ?
Ni1 N6 H6N . . 105.2 ?
O1 C1 O2 . . 124.0(5) ?
O1 C1 C2 . . 116.5(4) ?
O2 C1 C2 . . 119.5(4) ?
N1 C2 C3 . . 106.5(4) ?
N1 C2 C1 . . 119.2(4) ?
C3 C2 C1 . . 134.3(4) ?
N2 C3 C2 . . 109.5(4) ?
N2 C3 C4 . . 122.0(4) ?
C2 C3 C4 . . 128.5(5) ?
O4 C4 O3 . . 121.0(5) ?
O4 C4 C3 . . 121.4(5) ?
O3 C4 C3 . . 117.6(5) ?
N2 C5 N1 . . 115.6(4) ?
N2 C5 H5 . . 122.2 ?
N1 C5 H5 . . 122.2 ?
N3 C6 C7 . . 110.0(4) ?
N3 C6 H6A . . 109.7 ?
C7 C6 H6A . . 109.7 ?
N3 C6 H6B . . 109.7 ?
C7 C6 H6B . . 109.7 ?
H6A C6 H6B . . 108.2 ?
N4 C7 C6 . . 108.7(3) ?
N4 C7 H7A . . 109.9 ?
C6 C7 H7A . . 109.9 ?
N4 C7 H7B . . 109.9 ?
C6 C7 H7B . . 109.9 ?
H7A C7 H7B . . 108.3 ?
N4 C8 C9 . . 107.8(4) ?
N4 C8 C10 . . 113.0(4) ?
C9 C8 C10 . . 107.4(4) ?
N4 C8 C11 . . 109.3(4) ?
C9 C8 C11 . . 111.6(4) ?
C10 C8 C11 . . 107.7(4) ?
C8 C9 H9A . . 109.5 ?
C8 C9 H9B . . 109.5 ?
H9A C9 H9B . . 109.5 ?
C8 C9 H9C . . 109.5 ?
H9A C9 H9C . . 109.5 ?
H9B C9 H9C . . 109.5 ?
C8 C10 H10A . . 109.5 ?
C8 C10 H10B . . 109.5 ?
H10A C10 H10B . . 109.5 ?
C8 C10 H10C . . 109.5 ?
H10A C10 H10C . . 109.5 ?
H10B C10 H10C . . 109.5 ?
C12 C11 C8 . . 119.7(4) ?
C12 C11 H11A . . 107.4 ?
C8 C11 H11A . . 107.4 ?
C12 C11 H11B . . 107.4 ?
C8 C11 H11B . . 107.4 ?
H11A C11 H11B . . 106.9 ?
N5 C12 C11 . . 111.1(4) ?
N5 C12 C13 . . 112.7(4) ?
C11 C12 C13 . . 109.4(4) ?
N5 C12 H12 . . 107.8 ?
C11 C12 H12 . . 107.8 ?
C13 C12 H12 . . 107.8 ?
C12 C13 H13A . . 109.5 ?
C12 C13 H13B . . 109.5 ?
H13A C13 H13B . . 109.5 ?
C12 C13 H13C . . 109.5 ?
H13A C13 H13C . . 109.5 ?
H13B C13 H13C . . 109.5 ?
N5 C14 C15 . . 110.3(4) ?
N5 C14 H14A . . 109.6 ?
C15 C14 H14A . . 109.6 ?
N5 C14 H14B . . 109.6 ?
C15 C14 H14B . . 109.6 ?
H14A C14 H14B . . 108.1 ?
N6 C15 C14 . . 110.2(4) ?
N6 C15 H15A . . 109.6 ?
C14 C15 H15A . . 109.6 ?
N6 C15 H15B . . 109.6 ?
C14 C15 H15B . . 109.6 ?
H15A C15 H15B . . 108.1 ?
N6 C16 C17 . . 107.4(4) ?
N6 C16 C19 . . 109.6(4) ?
C17 C16 C19 . . 111.8(4) ?
N6 C16 C18 . . 111.4(4) ?
C17 C16 C18 . . 108.4(4) ?
C19 C16 C18 . . 108.3(4) ?
C16 C17 H17A . . 109.5 ?
C16 C17 H17B . . 109.5 ?
H17A C17 H17B . . 109.5 ?
C16 C17 H17C . . 109.5 ?
H17A C17 H17C . . 109.5 ?
H17B C17 H17C . . 109.5 ?
C16 C18 H18A . . 109.5 ?
C16 C18 H18B . . 109.5 ?
H18A C18 H18B . . 109.5 ?
C16 C18 H18C . . 109.5 ?
H18A C18 H18C . . 109.5 ?
H18B C18 H18C . . 109.5 ?
C20 C19 C16 . . 118.5(4) ?
C20 C19 H19A . . 107.7 ?
C16 C19 H19A . . 107.7 ?
C20 C19 H19B . . 107.7 ?
C16 C19 H19B . . 107.7 ?
H19A C19 H19B . . 107.1 ?
N3 C20 C19 . . 110.9(4) ?
N3 C20 C21 . . 111.9(4) ?
C19 C20 C21 . . 110.4(4) ?
N3 C20 H20 . . 107.9 ?
C19 C20 H20 . . 107.9 ?
C21 C20 H20 . . 107.9 ?
C20 C21 H21A . . 109.5 ?
C20 C21 H21B . . 109.5 ?
H21A C21 H21B . . 109.5 ?
C20 C21 H21C . . 109.5 ?
H21A C21 H21C . . 109.5 ?
H21B C21 H21C . . 109.5 ?

loop_
_geom_bond_atom_site_label_1
_geom_bond_atom_site_label_2
_geom_bond_site_symmetry_2
_geom_bond_distance
_geom_bond_publ_flag
Ni1 N5 . 2.098(3) ?
Ni1 N1 . 2.106(4) ?
Ni1 N3 . 2.123(3) ?
Ni1 O1 . 2.132(3) ?
Ni1 N4 . 2.158(4) ?
Ni1 N6 . 2.171(4) ?
O1 C1 . 1.247(5) ?
O2 C1 . 1.265(5) ?
O3 C4 . 1.305(6) ?
O3 H3O . 0.8400 ?
O4 C4 . 1.210(6) ?
O1W H1W1 . 0.8400 ?
O1W H1W2 . 0.8400 ?
O1W' H1W3 . 0.8400 ?
O1W' H1W4 . 0.8400 ?
N1 C5 . 1.333(6) ?
N1 C2 . 1.388(5) ?
N2 C5 . 1.331(6) ?
N2 C3 . 1.366(6) ?
N3 C6 . 1.470(6) ?
N3 C20 . 1.493(5) ?
N3 H3N . 0.8600 ?
N4 C8 . 1.485(6) ?
N4 C7 . 1.489(5) ?
N4 H4N . 0.8600 ?
N5 C14 . 1.471(6) ?
N5 C12 . 1.484(5) ?
N5 H5N . 0.8600 ?
N6 C15 . 1.480(6) ?
N6 C16 . 1.511(6) ?
N6 H6N . 0.8600 ?
C1 C2 . 1.458(7) ?
C2 C3 . 1.404(6) ?
C3 C4 . 1.487(7) ?
C5 H5 . 0.9300 ?
C6 C7 . 1.511(6) ?
C6 H6A . 0.9700 ?
C6 H6B . 0.9700 ?
C7 H7A . 0.9700 ?
C7 H7B . 0.9700 ?
C8 C9 . 1.516(7) ?
C8 C10 . 1.527(7) ?
C8 C11 . 1.545(7) ?
C9 H9A . 0.9600 ?
C9 H9B . 0.9600 ?
C9 H9C . 0.9600 ?
C10 H10A . 0.9600 ?
C10 H10B . 0.9600 ?
C10 H10C . 0.9600 ?
C11 C12 . 1.522(7) ?
C11 H11A . 0.9700 ?
C11 H11B . 0.9700 ?
C12 C13 . 1.541(6) ?
C12 H12 . 0.9800 ?
C13 H13A . 0.9600 ?
C13 H13B . 0.9600 ?
C13 H13C . 0.9600 ?
C14 C15 . 1.508(6) ?
C14 H14A . 0.9700 ?
C14 H14B . 0.9700 ?
C15 H15A . 0.9700 ?
C15 H15B . 0.9700 ?
C16 C17 . 1.515(6) ?
C16 C19 . 1.533(7) ?
C16 C18 . 1.541(7) ?
C17 H17A . 0.9600 ?
C17 H17B . 0.9600 ?
C17 H17C . 0.9600 ?
C18 H18A . 0.9600 ?
C18 H18B . 0.9600 ?
C18 H18C . 0.9600 ?
C19 C20 . 1.513(7) ?
C19 H19A . 0.9700 ?
C19 H19B . 0.9700 ?
C20 C21 . 1.535(6) ?
C20 H20 . 0.9800 ?
C21 H21A . 0.9600 ?
C21 H21B . 0.9600 ?
C21 H21C . 0.9600 ?

loop_
_geom_hbond_atom_site_label_D
_geom_hbond_atom_site_label_H
_geom_hbond_atom_site_label_A
_geom_hbond_site_symmetry_A
_geom_hbond_distance_DH
_geom_hbond_distance_HA
_geom_hbond_distance_DA
_geom_hbond_angle_DHA
_geom_hbond_publ_flag
O3 H3o O2 . 0.84 1.64 2.468(5) 170 no
N5 H5n O4 1_455 0.86 2.14 2.973(5) 162 no

loop_
_geom_torsion_atom_site_label_1
_geom_torsion_atom_site_label_2
_geom_torsion_atom_site_label_3
_geom_torsion_atom_site_label_4
_geom_torsion_site_symmetry_1
_geom_torsion_site_symmetry_2
_geom_torsion_site_symmetry_3
_geom_torsion_site_symmetry_4
_geom_torsion
_geom_torsion_publ_flag
N5 Ni1 O1 C1 . . . . -58.3(8) ?
N1 Ni1 O1 C1 . . . . 4.9(3) ?
N3 Ni1 O1 C1 . . . . 175.2(3) ?
N4 Ni1 O1 C1 . . . . -100.3(3) ?
N6 Ni1 O1 C1 . . . . 88.8(3) ?
N5 Ni1 N1 C5 . . . . -11.8(6) ?
N3 Ni1 N1 C5 . . . . 143.7(6) ?
O1 Ni1 N1 C5 . . . . 178.1(6) ?
N4 Ni1 N1 C5 . . . . -100.6(6) ?
N6 Ni1 N1 C5 . . . . 72.4(6) ?
N5 Ni1 N1 C2 . . . . 167.8(3) ?
N3 Ni1 N1 C2 . . . . -36.7(6) ?
O1 Ni1 N1 C2 . . . . -2.3(3) ?
N4 Ni1 N1 C2 . . . . 79.0(3) ?
N6 Ni1 N1 C2 . . . . -108.0(3) ?
N5 Ni1 N3 C6 . . . . -103.8(3) ?
N1 Ni1 N3 C6 . . . . 101.1(5) ?
O1 Ni1 N3 C6 . . . . 67.3(3) ?
N4 Ni1 N3 C6 . . . . -17.3(3) ?
N6 Ni1 N3 C6 . . . . 172.3(3) ?
N5 Ni1 N3 C20 . . . . 132.0(3) ?
N1 Ni1 N3 C20 . . . . -23.2(6) ?
O1 Ni1 N3 C20 . . . . -56.9(3) ?
N4 Ni1 N3 C20 . . . . -141.6(3) ?
N6 Ni1 N3 C20 . . . . 48.0(3) ?
N5 Ni1 N4 C8 . . . . -44.3(3) ?
N1 Ni1 N4 C8 . . . . 51.3(3) ?
N3 Ni1 N4 C8 . . . . -144.3(3) ?
O1 Ni1 N4 C8 . . . . 128.4(3) ?
N6 Ni1 N4 C8 . . . . -95.3(7) ?
N5 Ni1 N4 C7 . . . . 87.1(3) ?
N1 Ni1 N4 C7 . . . . -177.4(2) ?
N3 Ni1 N4 C7 . . . . -13.0(3) ?
O1 Ni1 N4 C7 . . . . -100.3(3) ?
N6 Ni1 N4 C7 . . . . 36.1(7) ?
N1 Ni1 N5 C14 . . . . 70.1(3) ?
N3 Ni1 N5 C14 . . . . -102.7(3) ?
O1 Ni1 N5 C14 . . . . 131.8(6) ?
N4 Ni1 N5 C14 . . . . 173.6(3) ?
N6 Ni1 N5 C14 . . . . -16.3(3) ?
N1 Ni1 N5 C12 . . . . -55.5(3) ?
N3 Ni1 N5 C12 . . . . 131.7(3) ?
O1 Ni1 N5 C12 . . . . 6.2(9) ?
N4 Ni1 N5 C12 . . . . 48.0(3) ?
N6 Ni1 N5 C12 . . . . -141.9(3) ?
N5 Ni1 N6 C15 . . . . -12.6(3) ?
N1 Ni1 N6 C15 . . . . -109.0(3) ?
N3 Ni1 N6 C15 . . . . 87.4(3) ?
O1 Ni1 N6 C15 . . . . 173.3(3) ?
N4 Ni1 N6 C15 . . . . 38.6(7) ?
N5 Ni1 N6 C16 . . . . -143.4(3) ?
N1 Ni1 N6 C16 . . . . 120.3(3) ?
N3 Ni1 N6 C16 . . . . -43.3(3) ?
O1 Ni1 N6 C16 . . . . 42.6(3) ?
N4 Ni1 N6 C16 . . . . -92.1(7) ?
Ni1 O1 C1 O2 . . . . 174.8(3) ?
Ni1 O1 C1 C2 . . . . -6.2(5) ?
C5 N1 C2 C3 . . . . 1.4(5) ?
Ni1 N1 C2 C3 . . . . -178.4(3) ?
C5 N1 C2 C1 . . . . 179.8(4) ?
Ni1 N1 C2 C1 . . . . 0.1(5) ?
O1 C1 C2 N1 . . . . 4.2(6) ?
O2 C1 C2 N1 . . . . -176.7(4) ?
O1 C1 C2 C3 . . . . -177.8(5) ?
O2 C1 C2 C3 . . . . 1.2(8) ?
C5 N2 C3 C2 . . . . 0.7(5) ?
C5 N2 C3 C4 . . . . 178.6(5) ?
N1 C2 C3 N2 . . . . -1.3(5) ?
C1 C2 C3 N2 . . . . -179.4(5) ?
N1 C2 C3 C4 . . . . -179.1(5) ?
C1 C2 C3 C4 . . . . 2.8(9) ?
N2 C3 C4 O4 . . . . 1.5(8) ?
C2 C3 C4 O4 . . . . 179.0(5) ?
N2 C3 C4 O3 . . . . -178.7(5) ?
C2 C3 C4 O3 . . . . -1.2(8) ?
C3 N2 C5 N1 . . . . 0.3(6) ?
C2 N1 C5 N2 . . . . -1.1(5) ?
Ni1 N1 C5 N2 . . . . 178.5(4) ?
C20 N3 C6 C7 . . . . 171.3(3) ?
Ni1 N3 C6 C7 . . . . 45.7(4) ?
C8 N4 C7 C6 . . . . 176.8(4) ?
Ni1 N4 C7 C6 . . . . 41.0(4) ?
N3 C6 C7 N4 . . . . -61.4(5) ?
C7 N4 C8 C9 . . . . 163.5(4) ?
Ni1 N4 C8 C9 . . . . -69.3(4) ?
C7 N4 C8 C10 . . . . 45.0(5) ?
Ni1 N4 C8 C10 . . . . 172.2(3) ?
C7 N4 C8 C11 . . . . -75.0(5) ?
Ni1 N4 C8 C11 . . . . 52.2(4) ?
N4 C8 C11 C12 . . . . -60.0(5) ?
C9 C8 C11 C12 . . . . 59.2(6) ?
C10 C8 C11 C12 . . . . 176.8(4) ?
C14 N5 C12 C11 . . . . 173.0(3) ?
Ni1 N5 C12 C11 . . . . -65.2(4) ?
C14 N5 C12 C13 . . . . 49.8(5) ?
Ni1 N5 C12 C13 . . . . 171.6(3) ?
C8 C11 C12 N5 . . . . 68.9(5) ?
C8 C11 C12 C13 . . . . -166.0(4) ?
C12 N5 C14 C15 . . . . 171.1(3) ?
Ni1 N5 C14 C15 . . . . 43.4(4) ?
C16 N6 C15 C14 . . . . 174.2(4) ?
Ni1 N6 C15 C14 . . . . 39.7(4) ?
N5 C14 C15 N6 . . . . -58.8(5) ?
C15 N6 C16 C17 . . . . 164.8(4) ?
Ni1 N6 C16 C17 . . . . -69.3(4) ?
C15 N6 C16 C19 . . . . -73.6(5) ?
Ni1 N6 C16 C19 . . . . 52.4(5) ?
C15 N6 C16 C18 . . . . 46.2(5) ?
Ni1 N6 C16 C18 . . . . 172.2(3) ?
N6 C16 C19 C20 . . . . -62.3(5) ?
C17 C16 C19 C20 . . . . 56.6(5) ?
C18 C16 C19 C20 . . . . 176.0(4) ?
C6 N3 C20 C19 . . . . 173.2(4) ?
Ni1 N3 C20 C19 . . . . -67.2(4) ?
C6 N3 C20 C21 . . . . 49.6(5) ?
Ni1 N3 C20 C21 . . . . 169.1(3) ?
C16 C19 C20 N3 . . . . 72.5(5) ?
C16 C19 C20 C21 . . . . -163.0(4) ?
